data_2213186
loop_
_publ_author_name
'Michael Scharwitz'
'Tobias van Almsick'
'William S. Sheldrick'

_publ_section_title
;Chlorido(ethylenediamine-\k^2^<i>N</i>)(\h^5^-pentamethylcyclopentadienyl)iridium(III)
 trifluoromethanesulfonate
;
_journal_coeditor_code BT2350
_journal_issue 5
_journal_name_full 'Acta Crystallographica Section E'
_journal_page_first m1469
_journal_page_last m1470
_journal_paper_doi 10.1107/S1600536807019575
_journal_volume 63
_journal_year 2007
_chemical_formula_iupac '[Ir (C10 H15) Cl (C2 H8 N2)] (C F3 O3 S1)'
_chemical_formula_moiety 'C12 H23 Cl Ir N2 +, C F3 O3 S -'
_chemical_formula_sum 'C13 H23 Cl F3 Ir N2 O3 S'
_chemical_formula_weight 572.04
_chemical_name_systematic
;Chlorido(ethylenediamine-\k^2^N)(\h^5^-pentamethylcyclopentadienyl)iridium(III)
trifluoromethanesulfonate
;
_space_group_IT_number 62
_symmetry_cell_setting orthorhombic
_symmetry_space_group_name_Hall '-P 2ac 2n'
_symmetry_space_group_name_H-M 'P n m a'
_atom_sites_solution_hydrogens geom
_atom_sites_solution_primary direct
_atom_sites_solution_secondary difmap
_audit_creation_method SHELXL-97
_cell_angle_alpha 90.00
_cell_angle_beta 90.00
_cell_angle_gamma 90.00
_cell_formula_units_Z 4
_cell_length_a 15.400(5)
_cell_length_b 8.5728(16)
_cell_length_c 14.202(5)
_cell_measurement_reflns_used 14
_cell_measurement_temperature 292(2)
_cell_measurement_theta_max 12.650
_cell_measurement_theta_min 3.522
_cell_volume 1875.0(10)
_computing_cell_refinement R3m/V
_computing_data_collection 'R3m/V (Siemens, 1989)'
_computing_data_reduction 'XDISK (Siemens, 1989)'
_computing_molecular_graphics 'SHELXTL-Plus (Sheldrick, 1995)'
_computing_publication_material SHELXL97
_computing_structure_refinement 'SHELXL97 (Sheldrick, 1997)'
_computing_structure_solution 'SHELXS97 (Sheldrick, 1997)'
_diffrn_ambient_temperature 292(2)
_diffrn_measured_fraction_theta_full 0.985
_diffrn_measured_fraction_theta_max 0.985
_diffrn_measurement_device_type 'Siemens P4 four-circle'
_diffrn_measurement_method \w
_diffrn_radiation_monochromator graphite
_diffrn_radiation_source 'fine-focus sealed tube'
_diffrn_radiation_type MoK\a
_diffrn_radiation_wavelength 0.71073
_diffrn_reflns_av_R_equivalents 0.0367
_diffrn_reflns_av_sigmaI/netI 0.0564
_diffrn_reflns_limit_h_max 18
_diffrn_reflns_limit_h_min -1
_diffrn_reflns_limit_k_max 10
_diffrn_reflns_limit_k_min -1
_diffrn_reflns_limit_l_max 16
_diffrn_reflns_limit_l_min -1
_diffrn_reflns_number 2309
_diffrn_reflns_theta_full 25.00
_diffrn_reflns_theta_max 25.00
_diffrn_reflns_theta_min 2.65
_diffrn_standards_decay_% 0.00
_diffrn_standards_interval_count 97
_diffrn_standards_number 3
_exptl_absorpt_coefficient_mu 7.417
_exptl_absorpt_correction_T_max 0.308
_exptl_absorpt_correction_T_min 0.211
_exptl_absorpt_correction_type psi-scan
_exptl_absorpt_process_details '(XPREP; Sheldrick, 1995)'
_exptl_crystal_colour colourless
_exptl_crystal_density_diffrn 2.027
_exptl_crystal_density_method 'not measured'
_exptl_crystal_description block
_exptl_crystal_F_000 1104
_exptl_crystal_size_max 0.22
_exptl_crystal_size_mid 0.20
_exptl_crystal_size_min 0.16
_refine_diff_density_max 0.772
_refine_diff_density_min -0.926
_refine_ls_extinction_method none
_refine_ls_goodness_of_fit_ref 0.992
_refine_ls_hydrogen_treatment constr
_refine_ls_matrix_type full
_refine_ls_number_parameters 133
_refine_ls_number_reflns 1743
_refine_ls_number_restraints 3
_refine_ls_restrained_S_all 0.992
_refine_ls_R_factor_all 0.0624
_refine_ls_R_factor_gt 0.0370
_refine_ls_shift/su_max 0.000
_refine_ls_shift/su_mean 0.000
_refine_ls_structure_factor_coef Fsqd
_refine_ls_weighting_details 'calc w=1/[\s^2^(Fo^2^)+(0.0415P)^2^] where P=(Fo^2^+2Fc^2^)/3'
_refine_ls_weighting_scheme calc
_refine_ls_wR_factor_gt 0.0731
_refine_ls_wR_factor_ref 0.0794
_reflns_number_gt 1308
_reflns_number_total 1743
_reflns_threshold_expression I>2\s(I)
_cod_data_source_file bt2350.cif
_cod_data_source_block I
_cod_depositor_comments
;
The following automatic conversions were performed:
'_symmetry_cell_setting' value 'Orthorhombic' changed to 'orthorhombic'
according to '/home/saulius/struct/CIF-dictionaries/cif_core.dic'
dictionary named 'cif_core.dic' version 2.4.1 from 2010-06-29.

Automatic conversion script
Id: cif_fix_enum 1527 2010-12-29 10:47:43Z saulius 

The following automatic conversions were performed:

'_symmetry_cell_setting' value 'Orthorhombic' changed to
'orthorhombic' according to
/home/saulius/struct/CIF-dictionaries/cif_core.dic dictionary named
'cif_core.dic' version 2.4.1 from 2010-06-29.

Automatic conversion script
Id: cif_fix_values 1715 2011-07-08 13:25:40Z adriana 
;
_cod_original_cell_volume 1874.9(10)
_cod_original_sg_symbol_Hall '-P 2ac 2n '
_cod_database_code 2213186
_cod_database_fobs_code 2213186

loop_
_symmetry_equiv_pos_as_xyz
'x, y, z'
'-x+1/2, -y, z+1/2'
'-x, y+1/2, -z'
'x+1/2, -y+1/2, -z+1/2'
'-x, -y, -z'
'x-1/2, y, -z-1/2'
'x, -y-1/2, z'
'-x-1/2, y-1/2, z-1/2'

loop_
_atom_site_type_symbol
_atom_site_label
_atom_site_fract_x
_atom_site_fract_y
_atom_site_fract_z
_atom_site_U_iso_or_equiv
_atom_site_adp_type
_atom_site_calc_flag
_atom_site_refinement_flags
_atom_site_occupancy
Ir Ir1 0.40783(2) 0.2500 0.10854(3) 0.03035(15) Uani d S 1
Cl Cl1 0.4968(2) 0.2500 -0.0318(2) 0.0512(8) Uani d S 1
N N1 0.5019(3) 0.0926(8) 0.1612(4) 0.0391(16) Uani d PD 0.50
H H1 0.4808 0.0464 0.2133 0.047 Uiso calc PR 0.50
H H2 0.5112 0.0177 0.1179 0.047 Uiso calc PR 0.50
C C2 0.5844(9) 0.166(3) 0.1841(14) 0.054(5) Uani d PD 0.50
H H21 0.6193 0.1805 0.1279 0.065 Uiso calc PR 0.50
H H22 0.6168 0.1034 0.2287 0.065 Uiso calc PR 0.50
C C3 0.5607(14) 0.321(3) 0.2265(13) 0.068(8) Uani d PD 0.50
H H31 0.5318 0.3051 0.2864 0.081 Uiso calc PR 0.50
H H32 0.6128 0.3818 0.2377 0.081 Uiso calc PR 0.50
N N1' 0.5019(3) 0.0926(8) 0.1612(4) 0.0391(16) Uani d P 0.50
H H1' 0.4756 0.0139 0.1920 0.047 Uiso calc PR 0.50
H H2' 0.5328 0.0520 0.1133 0.047 Uiso calc PR 0.50
C C11 0.2866(5) 0.1665(10) 0.0516(5) 0.053(2) Uani d . 1
C C111 0.2773(7) 0.0629(15) -0.0350(6) 0.106(4) Uani d . 1
H H111 0.2170 0.0526 -0.0509 0.159 Uiso calc R 1
H H112 0.3012 -0.0382 -0.0219 0.159 Uiso calc R 1
H H113 0.3080 0.1090 -0.0869 0.159 Uiso calc R 1
C C12 0.2946(5) 0.1144(9) 0.1460(6) 0.0400(19) Uani d . 1
C C121 0.2943(6) -0.0504(9) 0.1767(7) 0.070(3) Uani d . 1
H H121 0.3197 -0.0581 0.2383 0.105 Uiso calc R 1
H H122 0.3274 -0.1119 0.1331 0.105 Uiso calc R 1
H H123 0.2356 -0.0881 0.1787 0.105 Uiso calc R 1
C C13 0.3020(7) 0.2500 0.2048(7) 0.036(3) Uani d S 1
C C131 0.3134(8) 0.2500 0.3093(8) 0.063(4) Uani d S 1
H H13A 0.3650 0.1932 0.3254 0.095 Uiso calc PR 0.50
H H13B 0.2640 0.2013 0.3383 0.095 Uiso calc PR 0.50
H H13C 0.3184 0.3555 0.3313 0.095 Uiso calc PR 0.50
S S1 0.5106(2) -0.2500 0.3332(2) 0.0544(9) Uani d S 1
O O1 0.5902(7) -0.2500 0.2830(8) 0.105(4) Uani d S 1
O O2 0.4614(5) -0.1126(9) 0.3224(5) 0.099(3) Uani d . 1
C C10 0.5384(16) -0.2500 0.4557(12) 0.096(6) Uani d S 1
F F1 0.4739(11) -0.2500 0.5110(7) 0.149(6) Uani d S 1
F F2 0.5861(6) -0.1274(14) 0.4760(7) 0.192(5) Uani d . 1

loop_
_atom_site_aniso_label
_atom_site_aniso_U_11
_atom_site_aniso_U_22
_atom_site_aniso_U_33
_atom_site_aniso_U_12
_atom_site_aniso_U_13
_atom_site_aniso_U_23
Ir1 0.0303(2) 0.0298(2) 0.0309(2) 0.000 0.0003(2) 0.000
Cl1 0.0616(19) 0.0525(19) 0.0396(15) 0.000 0.0153(14) 0.000
N1 0.038(3) 0.042(4) 0.038(4) 0.003(3) 0.008(3) 0.002(3)
C2 0.039(10) 0.065(12) 0.059(13) 0.006(11) 0.002(10) 0.003(14)
C3 0.056(13) 0.093(19) 0.054(14) -0.017(13) -0.008(10) -0.018(14)
N1' 0.038(3) 0.042(4) 0.038(4) 0.003(3) 0.008(3) 0.002(3)
C11 0.032(4) 0.074(6) 0.053(4) -0.005(5) -0.008(4) -0.006(5)
C111 0.084(8) 0.154(12) 0.079(7) -0.010(9) -0.024(7) -0.070(8)
C12 0.026(4) 0.031(4) 0.063(5) -0.003(4) -0.001(4) 0.005(4)
C121 0.056(6) 0.032(5) 0.122(8) -0.011(5) 0.010(6) 0.015(6)
C13 0.032(6) 0.036(6) 0.039(6) 0.000 0.007(5) 0.000
C131 0.040(7) 0.106(12) 0.044(7) 0.000 0.005(6) 0.000
S1 0.059(2) 0.059(2) 0.0449(18) 0.000 -0.0136(17) 0.000
O1 0.080(8) 0.139(11) 0.098(9) 0.000 0.011(7) 0.000
O2 0.122(6) 0.093(6) 0.081(5) 0.046(5) -0.004(5) 0.030(5)
C10 0.142(18) 0.093(15) 0.052(10) 0.000 -0.033(12) 0.000
F1 0.217(15) 0.173(13) 0.057(6) 0.000 0.017(8) 0.000
F2 0.206(9) 0.233(12) 0.137(7) -0.095(8) -0.065(7) -0.045(8)

loop_
_atom_type_symbol
_atom_type_description
_atom_type_scat_dispersion_real
_atom_type_scat_dispersion_imag
_atom_type_scat_source
C C 0.0033 0.0016 'International Tables Vol C Tables 4.2.6.8 and 6.1.1.4'
H H 0.0000 0.0000 'International Tables Vol C Tables 4.2.6.8 and 6.1.1.4'
N N 0.0061 0.0033 'International Tables Vol C Tables 4.2.6.8 and 6.1.1.4'
O O 0.0106 0.0060 'International Tables Vol C Tables 4.2.6.8 and 6.1.1.4'
F F 0.0171 0.0103 'International Tables Vol C Tables 4.2.6.8 and 6.1.1.4'
S S 0.1246 0.1234 'International Tables Vol C Tables 4.2.6.8 and 6.1.1.4'
Cl Cl 0.1484 0.1585 'International Tables Vol C Tables 4.2.6.8 and 6.1.1.4'
Ir Ir -1.4442 7.9887 'International Tables Vol C Tables 4.2.6.8 and 6.1.1.4'

loop_
_geom_angle_atom_site_label_1
_geom_angle_atom_site_label_2
_geom_angle_atom_site_label_3
_geom_angle_site_symmetry_1
_geom_angle_site_symmetry_3
_geom_angle
N1' Ir1 N1 7_565 7_565 0.0(5)
N1' Ir1 N1 7_565 . 79.2(3)
N1 Ir1 N1 7_565 . 79.2(3)
N1' Ir1 C13 7_565 . 107.3(3)
N1 Ir1 C13 7_565 . 107.3(3)
N1 Ir1 C13 . . 107.3(3)
N1' Ir1 C11 7_565 . 159.5(3)
N1 Ir1 C11 7_565 . 159.5(3)
N1 Ir1 C11 . . 120.9(3)
C13 Ir1 C11 . . 65.0(3)
N1' Ir1 C11 7_565 7_565 120.9(3)
N1 Ir1 C11 7_565 7_565 120.9(3)
N1 Ir1 C11 . 7_565 159.5(3)
C13 Ir1 C11 . 7_565 65.0(3)
C11 Ir1 C11 . 7_565 38.8(5)
N1' Ir1 C12 7_565 . 143.9(3)
N1 Ir1 C12 7_565 . 143.9(3)
N1 Ir1 C12 . . 97.0(3)
C13 Ir1 C12 . . 39.1(2)
C11 Ir1 C12 . . 38.3(3)
C11 Ir1 C12 7_565 . 64.7(3)
N1' Ir1 C12 7_565 7_565 97.0(3)
N1 Ir1 C12 7_565 7_565 97.0(3)
N1 Ir1 C12 . 7_565 143.9(3)
C13 Ir1 C12 . 7_565 39.1(2)
C11 Ir1 C12 . 7_565 64.7(3)
C11 Ir1 C12 7_565 7_565 38.3(3)
C12 Ir1 C12 . 7_565 65.0(4)
N1' Ir1 Cl1 7_565 . 84.45(17)
N1 Ir1 Cl1 7_565 . 84.45(17)
N1 Ir1 Cl1 . . 84.45(17)
C13 Ir1 Cl1 . . 164.5(3)
C11 Ir1 Cl1 . . 100.5(2)
C11 Ir1 Cl1 7_565 . 100.5(2)
C12 Ir1 Cl1 . . 131.3(2)
C12 Ir1 Cl1 7_565 . 131.3(2)
C2 N1 Ir1 . . 113.6(12)
C2 N1 H1 . . 108.9
Ir1 N1 H1 . . 108.9
C2 N1 H2 . . 108.9
Ir1 N1 H2 . . 108.9
H1 N1 H2 . . 107.7
N1 C2 C3 . . 105.1(18)
N1 C2 H21 . . 110.7
C3 C2 H21 . . 110.7
N1 C2 H22 . . 110.7
C3 C2 H22 . . 110.7
H21 C2 H22 . . 108.8
N1 C3 C2 7_565 . 109.6(18)
N1 C3 H31 7_565 . 109.7
C2 C3 H31 . . 109.7
N1 C3 H32 7_565 . 109.7
C2 C3 H32 . . 109.7
H31 C3 H32 . . 108.2
C12 C11 C11 . 7_565 108.4(5)
C12 C11 C111 . . 126.0(8)
C11 C11 C111 7_565 . 125.6(6)
C12 C11 Ir1 . . 71.1(4)
C11 C11 Ir1 7_565 . 70.6(2)
C111 C11 Ir1 . . 125.2(6)
C11 C111 H111 . . 109.5
C11 C111 H112 . . 109.5
H111 C111 H112 . . 109.5
C11 C111 H113 . . 109.5
H111 C111 H113 . . 109.5
H112 C111 H113 . . 109.5
C11 C12 C13 . . 107.6(7)
C11 C12 C121 . . 125.4(8)
C13 C12 C121 . . 127.0(8)
C11 C12 Ir1 . . 70.6(4)
C13 C12 Ir1 . . 69.1(5)
C121 C12 Ir1 . . 126.0(6)
C12 C121 H121 . . 109.5
C12 C121 H122 . . 109.5
H121 C121 H122 . . 109.5
C12 C121 H123 . . 109.5
H121 C121 H123 . . 109.5
H122 C121 H123 . . 109.5
C12 C13 C12 . 7_565 108.1(9)
C12 C13 C131 . . 126.0(4)
C12 C13 C131 7_565 . 126.0(4)
C12 C13 Ir1 . . 71.8(5)
C12 C13 Ir1 7_565 . 71.8(5)
C131 C13 Ir1 . . 123.3(8)
C13 C131 H13A . . 109.5
C13 C131 H13B . . 109.5
H13A C131 H13B . . 109.5
C13 C131 H13C . . 109.5
H13A C131 H13C . . 109.5
H13B C131 H13C . . 109.5
O2 S1 O2 7 1 113.4(7)
O2 S1 O2 7 . 113.4(7)
O2 S1 O2 1 . 0.0(8)
O2 S1 O1 7 . 114.2(4)
O2 S1 O1 1 . 114.2(4)
O2 S1 O1 . . 114.2(4)
O2 S1 C10 7 . 103.5(5)
O2 S1 C10 1 . 103.5(5)
O2 S1 C10 . . 103.5(5)
O1 S1 C10 . . 106.4(10)
O2 O2 S1 1 . 0(10)
F1 C10 F2 . . 107.6(12)
F1 C10 F2 . 7 107.6(12)
F2 C10 F2 . 7 106.1(19)
F1 C10 S1 . . 114.6(16)
F2 C10 S1 . . 110.3(11)
F2 C10 S1 7 . 110.3(11)

loop_
_geom_bond_atom_site_label_1
_geom_bond_atom_site_label_2
_geom_bond_site_symmetry_2
_geom_bond_distance
Ir1 N1' 7_565 2.116(6)
Ir1 N1 7_565 2.116(6)
Ir1 N1 . 2.116(6)
Ir1 C13 . 2.127(10)
Ir1 C11 . 2.156(7)
Ir1 C11 7_565 2.156(7)
Ir1 C12 . 2.162(7)
Ir1 C12 7_565 2.162(7)
Ir1 Cl1 . 2.419(3)
N1 C2 . 1.455(10)
N1 H1 . 0.9000
N1 H2 . 0.9000
C2 C3 . 1.503(13)
C2 H21 . 0.9700
C2 H22 . 0.9700
C3 N1 7_565 1.49(2)
C3 H31 . 0.9700
C3 H32 . 0.9700
C11 C12 . 1.417(10)
C11 C11 7_565 1.431(18)
C11 C111 . 1.525(11)
C111 H111 . 0.9600
C111 H112 . 0.9600
C111 H113 . 0.9600
C12 C13 . 1.436(9)
C12 C121 . 1.479(10)
C121 H121 . 0.9600
C121 H122 . 0.9600
C121 H123 . 0.9600
C13 C12 7_565 1.436(9)
C13 C131 . 1.494(14)
C131 H13A . 0.9600
C131 H13B . 0.9600
C131 H13C . 0.9600
S1 O2 7 1.409(7)
S1 O2 1 1.409(7)
S1 O2 . 1.409(7)
S1 O1 . 1.417(11)
S1 C10 . 1.791(16)
O2 O2 1 0.00(2)
C10 F1 . 1.27(2)
C10 F2 . 1.315(15)
C10 F2 7 1.315(15)

loop_
_geom_hbond_atom_site_label_D
_geom_hbond_atom_site_label_H
_geom_hbond_atom_site_label_A
_geom_hbond_site_symmetry_A
_geom_hbond_distance_DH
_geom_hbond_distance_HA
_geom_hbond_distance_DA
_geom_hbond_angle_DHA
_geom_hbond_publ_flag
N1 H1 O2 . 0.90 2.09 2.954(9) 161.8 y
C121 H121 O2 . 0.96 2.53 3.345(12) 142.5 y
N1 H2 Cl1 5_655 0.90 2.60 3.464(7) 160.4 y
N1' H1' O2 . 0.90 2.16 2.954(9) 147.1 y

loop_
_geom_torsion_atom_site_label_1
_geom_torsion_atom_site_label_2
_geom_torsion_atom_site_label_3
_geom_torsion_atom_site_label_4
_geom_torsion_site_symmetry_1
_geom_torsion_site_symmetry_4
_geom_torsion
N1' Ir1 N1 C2 7_565 . -12.7(10)
N1 Ir1 N1 C2 7_565 . -12.7(10)
C13 Ir1 N1 C2 . . -117.7(9)
C11 Ir1 N1 C2 . . 171.6(9)
C11 Ir1 N1 C2 7_565 . 177.8(9)
C12 Ir1 N1 C2 . . -156.4(9)
C12 Ir1 N1 C2 7_565 . -99.9(9)
Cl1 Ir1 N1 C2 . . 72.7(9)
Ir1 N1 C2 C3 . . 38.5(15)
N1 C2 C3 N1 . 7_565 -53.5(14)
N1' Ir1 C11 C12 7_565 . -109.7(8)
N1 Ir1 C11 C12 7_565 . -109.7(8)
N1 Ir1 C11 C12 . . 58.2(5)
C13 Ir1 C11 C12 . . -37.7(4)
C11 Ir1 C11 C12 7_565 . -118.3(4)
C12 Ir1 C11 C12 7_565 . -81.1(6)
Cl1 Ir1 C11 C12 . . 148.0(4)
N1' Ir1 C11 C11 7_565 7_565 8.6(7)
N1 Ir1 C11 C11 7_565 7_565 8.6(7)
N1 Ir1 C11 C11 . 7_565 176.5(3)
C13 Ir1 C11 C11 . 7_565 80.56(18)
C12 Ir1 C11 C11 . 7_565 118.3(4)
C12 Ir1 C11 C11 7_565 7_565 37.2(3)
Cl1 Ir1 C11 C11 . 7_565 -93.72(9)
N1' Ir1 C11 C111 7_565 . 129.1(9)
N1 Ir1 C11 C111 7_565 . 129.1(9)
N1 Ir1 C11 C111 . . -63.0(9)
C13 Ir1 C11 C111 . . -158.9(9)
C11 Ir1 C11 C111 7_565 . 120.5(8)
C12 Ir1 C11 C111 . . -121.2(10)
C12 Ir1 C11 C111 7_565 . 157.7(9)
Cl1 Ir1 C11 C111 . . 26.8(8)
C11 C11 C12 C13 7_565 . -1.6(7)
C111 C11 C12 C13 . . 179.8(8)
Ir1 C11 C12 C13 . . 59.5(6)
C11 C11 C12 C121 7_565 . 177.9(7)
C111 C11 C12 C121 . . -0.7(13)
Ir1 C11 C12 C121 . . -121.0(8)
C11 C11 C12 Ir1 7_565 . -61.1(2)
C111 C11 C12 Ir1 . . 120.3(8)
N1' Ir1 C12 C11 7_565 . 146.0(5)
N1 Ir1 C12 C11 7_565 . 146.0(5)
N1 Ir1 C12 C11 . . -132.7(5)
C13 Ir1 C12 C11 . . 118.5(7)
C11 Ir1 C12 C11 7_565 . 37.6(5)
C12 Ir1 C12 C11 7_565 . 80.1(5)
Cl1 Ir1 C12 C11 . . -43.9(5)
N1' Ir1 C12 C13 7_565 . 27.5(7)
N1 Ir1 C12 C13 7_565 . 27.5(7)
N1 Ir1 C12 C13 . . 108.9(5)
C11 Ir1 C12 C13 . . -118.5(7)
C11 Ir1 C12 C13 7_565 . -80.9(5)
C12 Ir1 C12 C13 7_565 . -38.4(5)
Cl1 Ir1 C12 C13 . . -162.3(4)
N1' Ir1 C12 C121 7_565 . -93.8(9)
N1 Ir1 C12 C121 7_565 . -93.8(9)
N1 Ir1 C12 C121 . . -12.4(8)
C13 Ir1 C12 C121 . . -121.3(10)
C11 Ir1 C12 C121 . . 120.3(10)
C11 Ir1 C12 C121 7_565 . 157.9(9)
C12 Ir1 C12 C121 7_565 . -159.6(7)
Cl1 Ir1 C12 C121 . . 76.4(8)
C11 C12 C13 C12 . 7_565 2.6(12)
C121 C12 C13 C12 . 7_565 -176.9(6)
Ir1 C12 C13 C12 . 7_565 63.0(7)
C11 C12 C13 C131 . . -178.7(9)
C121 C12 C13 C131 . . 1.8(16)
Ir1 C12 C13 C131 . . -118.3(11)
C11 C12 C13 Ir1 . . -60.4(6)
C121 C12 C13 Ir1 . . 120.1(8)
N1' Ir1 C13 C12 7_565 . -163.5(4)
N1 Ir1 C13 C12 7_565 . -163.5(4)
N1 Ir1 C13 C12 . . -79.7(5)
C11 Ir1 C13 C12 . . 37.0(5)
C11 Ir1 C13 C12 7_565 . 79.9(6)
C12 Ir1 C13 C12 7_565 . 116.9(9)
Cl1 Ir1 C13 C12 . . 58.4(4)
N1' Ir1 C13 C12 7_565 7_565 79.7(5)
N1 Ir1 C13 C12 7_565 7_565 79.7(5)
N1 Ir1 C13 C12 . 7_565 163.5(4)
C11 Ir1 C13 C12 . 7_565 -79.9(6)
C11 Ir1 C13 C12 7_565 7_565 -37.0(5)
C12 Ir1 C13 C12 . 7_565 -116.9(9)
Cl1 Ir1 C13 C12 . 7_565 -58.4(4)
N1' Ir1 C13 C131 7_565 . -41.90(19)
N1 Ir1 C13 C131 7_565 . -41.90(19)
N1 Ir1 C13 C131 . . 41.90(19)
C11 Ir1 C13 C131 . . 158.5(3)
C11 Ir1 C13 C131 7_565 . -158.5(3)
C12 Ir1 C13 C131 . . 121.6(4)
C12 Ir1 C13 C131 7_565 . -121.6(4)
Cl1 Ir1 C13 C131 . . 180.0000(10)
O2 S1 O2 O2 7 1 0.00(12)
O1 S1 O2 O2 . 1 0.0(3)
C10 S1 O2 O2 . 1 0.0(2)
O2 S1 C10 F1 7 . -59.3(4)
O2 S1 C10 F1 1 . 59.3(4)
O2 S1 C10 F1 . . 59.3(4)
O1 S1 C10 F1 . . 180.000(2)
O2 S1 C10 F2 7 . 179.2(14)
O2 S1 C10 F2 1 . -62.3(17)
O2 S1 C10 F2 . . -62.3(17)
O1 S1 C10 F2 . . 58.4(15)
O2 S1 C10 F2 7 7 62.3(17)
O2 S1 C10 F2 1 7 -179.2(14)
O2 S1 C10 F2 . 7 -179.2(14)
O1 S1 C10 F2 . 7 -58.4(15)
